data_7245824
loop_
_publ_author_name
'Hunter, L. R.'
'Sellars, J. D.'
'Probert, M. R.'

_publ_section_title
;
 A reversible pressure-induced bond rearrangement of flexible lanthanide
 2,5-bis(allyloxy)terephthalate coordination polymer networks
;
_journal_name_full CrystEngComm
_journal_paper_doi 10.1039/D2CE00499B
_journal_year 2022
_chemical_formula_moiety 'C24 H34 N3 O11 Pr'
_chemical_formula_sum 'C24 H34 N3 O11 Pr'
_chemical_formula_weight 681.45
_space_group_crystal_system triclinic
_space_group_IT_number 2
_space_group_name_Hall '-P 1'
_space_group_name_H-M_alt 'P -1'
_atom_sites_solution_hydrogens geom
_audit_creation_date 2022-10-21
_audit_creation_method
;
Olex2 1.3
(compiled 2020.12.01 svn.r5f60950 for OlexSys, GUI svn.r6408)
;
_audit_update_record
;
2022-10-21 deposited with the CCDC.	2022-11-09 downloaded from the CCDC.
;
_cell_angle_alpha 109.416(3)
_cell_angle_beta 95.138(3)
_cell_angle_gamma 95.947(3)
_cell_formula_units_Z 2
_cell_length_a 10.0678(11)
_cell_length_b 11.1512(12)
_cell_length_c 14.0297(15)
_cell_measurement_reflns_used 9763
_cell_measurement_temperature 290.0
_cell_measurement_theta_max 70.606
_cell_measurement_theta_min 5.221
_cell_volume 1464.6(3)
_computing_cell_refinement 'SAINT V8.38A (?, 2016)'
_computing_data_reduction 'SAINT V8.38A (?, 2016)'
_computing_molecular_graphics 'Olex2 1.3 (Dolomanov et al., 2009)'
_computing_publication_material 'Olex2 1.3 (Dolomanov et al., 2009)'
_computing_structure_refinement 'XL  (Sheldrick, 2008)'
_computing_structure_solution 'SHELXT 2014/5 (Sheldrick, 2014)'
_diffrn_ambient_temperature 290.0
_diffrn_measured_fraction_theta_full 0.981
_diffrn_measured_fraction_theta_max 0.971
_diffrn_measurement_device_type 'Bruker D8 Venture'
_diffrn_measurement_method '\f and \w scans'
_diffrn_radiation_type CuK\a
_diffrn_radiation_wavelength 1.54178
_diffrn_reflns_av_R_equivalents 0.0571
_diffrn_reflns_av_unetI/netI 0.0479
_diffrn_reflns_Laue_measured_fraction_full 0.981
_diffrn_reflns_Laue_measured_fraction_max 0.971
_diffrn_reflns_limit_h_max 12
_diffrn_reflns_limit_h_min -12
_diffrn_reflns_limit_k_max 13
_diffrn_reflns_limit_k_min -13
_diffrn_reflns_limit_l_max 17
_diffrn_reflns_limit_l_min -16
_diffrn_reflns_number 21987
_diffrn_reflns_point_group_measured_fraction_full 0.981
_diffrn_reflns_point_group_measured_fraction_max 0.971
_diffrn_reflns_theta_full 67.679
_diffrn_reflns_theta_max 70.599
_diffrn_reflns_theta_min 5.221
_diffrn_source_current 1.0
_diffrn_source_power 0.05
_diffrn_source_voltage 50.0
_diffrn_standards_number 0
_exptl_absorpt_coefficient_mu 13.280
_exptl_absorpt_correction_T_max 0.3716
_exptl_absorpt_correction_T_min 0.1676
_exptl_absorpt_correction_type numerical
_exptl_absorpt_process_details
;
SADABS-2016/2 (Bruker,2016) was used for absorption correction.
wR2(int) was 0.1287 before and 0.0930 after correction.
The Ratio of minimum to maximum transmission is 0.4510.
The \l/2 correction factor is Not present.
;
_exptl_crystal_colour yellow
_exptl_crystal_colour_primary yellow
_exptl_crystal_density_diffrn 1.545
_exptl_crystal_description block
_exptl_crystal_F_000 692
_exptl_crystal_size_max 0.16
_exptl_crystal_size_mid 0.16
_exptl_crystal_size_min 0.13
_refine_diff_density_max 1.173
_refine_diff_density_min -0.790
_refine_diff_density_rms 0.101
_refine_ls_extinction_method none
_refine_ls_goodness_of_fit_ref 1.084
_refine_ls_hydrogen_treatment constr
_refine_ls_matrix_type full
_refine_ls_number_parameters 355
_refine_ls_number_reflns 5455
_refine_ls_number_restraints 272
_refine_ls_restrained_S_all 1.065
_refine_ls_R_factor_all 0.0420
_refine_ls_R_factor_gt 0.0411
_refine_ls_shift/su_max 0.001
_refine_ls_shift/su_mean 0.000
_refine_ls_structure_factor_coef Fsqd
_refine_ls_weighting_details 'w=1/[\s^2^(Fo^2^)+(0.0727P)^2^+0.9689P] where P=(Fo^2^+2Fc^2^)/3'
_refine_ls_weighting_scheme calc
_refine_ls_wR_factor_gt 0.1136
_refine_ls_wR_factor_ref 0.1146
_reflns_Friedel_coverage 0.000
_reflns_number_gt 5231
_reflns_number_total 5455
_reflns_threshold_expression 'I > 2\s(I)'
_cod_data_source_file d2ce00499b2.cif
_cod_data_source_block 022_r35_rt
_cod_database_code 7245824
_shelx_shelxl_version_number 2018/3
_shelx_space_group_comment
;
The symmetry employed for this shelxl refinement is uniquely defined
by the following loop, which should always be used as a source of
symmetry information in preference to the above space-group names.
They are only intended as comments.
;
_shelx_estimated_absorpt_t_max 0.277
_shelx_estimated_absorpt_t_min 0.225
_olex2_refinement_description
;
1. Fixed Uiso
 At 1.2 times of:
  All C(H) groups, All C(H,H) groups
 At 1.5 times of:
  All C(H,H,H) groups
2. Restrained distances
 C22-C21
 1.35 with sigma of 0.02
 C21-C22
 1.4 with sigma of 0.001
 C24-C23
 1.4 with sigma of 0.01
 C19-C18 \\sim C22-C21
 with sigma of 0.02
 C18-C19 \\sim C21-C22
 with sigma of 0.02
3. Rigid body (RIGU) restrains
 All non-hydrogen atoms
 with sigma for 1-2 distances of 0.004 and sigma for 1-3 distances of 0.004
4.a Secondary CH2 refined with riding coordinates:
 C5(H5A,H5B), C12(H12A,H12B), C16(H16A,H16B), C18(H18A,H18B), C21(H21A,H21B),
 C23(H23A,H23B)
4.b Me refined with riding coordinates:
 C19(H19A,H19B,H19C)
4.c Aromatic/amide H refined with riding coordinates:
 C3(H3), C6(H6), C10(H10), C13(H13), C15(H15), C20(H20)
4.d X=CH2 refined with riding coordinates:
 C7(H7A,H7B), C14(H14A,H14B)
4.e Idealised Me refined as rotating group:
 C17(H17A,H17B,H17C), C22(H22A,H22B,H22C), C24(H24A,H24B,H24C)
;
_olex2_submission_special_instructions 'No special instructions were received'

loop_
_space_group_symop_operation_xyz
'x, y, z'
'-x, -y, -z'

loop_
_atom_site_label
_atom_site_type_symbol
_atom_site_fract_x
_atom_site_fract_y
_atom_site_fract_z
_atom_site_U_iso_or_equiv
_atom_site_adp_type
_atom_site_occupancy
_atom_site_site_symmetry_order
_atom_site_calc_flag
_atom_site_refinement_flags_posn
_atom_site_refinement_flags_adp
_atom_site_refinement_flags_occupancy
_atom_site_disorder_assembly
_atom_site_disorder_group
Pr1 Pr 0.48530(2) 0.56732(2) 0.65346(2) 0.04183(11) Uani 1 1 d . . . . .
O1 O 0.4260(4) 0.7160(3) 0.5689(3) 0.0562(7) Uani 1 1 d . . . . .
O2 O 0.3517(3) 0.4399(3) 0.4844(3) 0.0510(7) Uani 1 1 d . . . . .
O3 O 0.4033(5) 0.4475(4) 0.7642(4) 0.0822(12) Uani 1 1 d . . . . .
O4 O 0.2797(5) 0.6427(5) 0.7155(4) 0.0798(12) Uani 1 1 d . . . . .
O5 O 0.5851(7) 0.6796(6) 0.8399(4) 0.0986(16) Uani 1 1 d . . . . .
O6 O 0.6043(7) 0.8016(5) 0.7535(4) 0.1044(18) Uani 1 1 d . . . . .
O7 O 0.7028(9) 0.8662(8) 0.9066(5) 0.157(3) Uani 1 1 d . . . . .
O8 O 0.4568(4) 0.6505(3) 0.4057(3) 0.0605(8) Uani 1 1 d . . . . .
O9 O 0.2604(4) 0.4245(5) 0.3323(3) 0.0731(11) Uani 1 1 d . . . . .
O10 O 0.3248(4) 0.8260(3) 0.3389(3) 0.0720(11) Uani 1 1 d . . . . .
O11 O 0.1180(5) 0.2979(5) 0.5239(4) 0.0873(14) Uani 1 1 d . . . . .
N1 N 0.6321(7) 0.7869(7) 0.8351(5) 0.0906(16) Uani 1 1 d . . . . .
N2 N 0.1075(6) 0.7493(6) 0.7670(5) 0.0885(17) Uani 1 1 d . . . . .
N3 N 0.4086(6) 0.3198(6) 0.8602(5) 0.0874(17) Uani 1 1 d . . . . .
C1 C 0.4470(5) 0.7343(4) 0.4879(3) 0.0468(9) Uani 1 1 d . . . . .
C2 C 0.4690(5) 0.8724(4) 0.4928(4) 0.0492(9) Uani 1 1 d . . . . .
C3 C 0.5547(5) 0.9578(4) 0.5745(4) 0.0530(10) Uani 1 1 d . . . . .
H3 H 0.591246 0.929869 0.625288 0.064 Uiso 1 1 calc R U . . .
C4 C 0.4122(5) 0.9140(4) 0.4177(4) 0.0515(10) Uani 1 1 d . . . . .
C5 C 0.2391(6) 0.8716(5) 0.2786(5) 0.0654(13) Uani 1 1 d . . . . .
H5A H 0.291390 0.915729 0.242254 0.078 Uiso 1 1 calc R U . . .
H5B H 0.187127 0.931619 0.321235 0.078 Uiso 1 1 calc R U . . .
C6 C 0.1480(7) 0.7598(7) 0.2055(5) 0.0790(16) Uani 1 1 d . . . . .
H6 H 0.083931 0.777261 0.161759 0.095 Uiso 1 1 calc R U . . .
C7 C 0.1482(8) 0.6403(7) 0.1960(5) 0.0851(18) Uani 1 1 d . . . . .
H7A H 0.210250 0.617723 0.237918 0.102 Uiso 1 1 calc R U . . .
H7B H 0.086269 0.577118 0.147321 0.102 Uiso 1 1 calc R U . . .
C8 C 0.2514(4) 0.4410(4) 0.4230(4) 0.0512(9) Uani 1 1 d . . . . .
C9 C 0.1204(4) 0.4693(5) 0.4638(4) 0.0512(9) Uani 1 1 d . . . . .
C10 C 0.0617(5) 0.5682(5) 0.4457(4) 0.0593(11) Uani 1 1 d . . . . .
H10 H 0.102692 0.613407 0.408542 0.071 Uiso 1 1 calc R U . . .
C11 C 0.0594(5) 0.3998(5) 0.5168(4) 0.0588(11) Uani 1 1 d . . . . .
C12 C 0.0906(9) 0.2475(8) 0.5988(7) 0.091(2) Uani 1 1 d . . . . .
H12A H -0.002463 0.207087 0.585736 0.110 Uiso 1 1 calc R U . . .
H12B H 0.104330 0.315453 0.664909 0.110 Uiso 1 1 calc R U . . .
C13 C 0.1832(9) 0.1502(8) 0.5984(7) 0.096(2) Uani 1 1 d . . . . .
H13 H 0.273909 0.175868 0.597822 0.115 Uiso 1 1 calc R U . . .
C14 C 0.1529(13) 0.0394(11) 0.5988(11) 0.144(5) Uani 1 1 d . . . . .
H14A H 0.063692 0.008450 0.599354 0.173 Uiso 1 1 calc R U . . .
H14B H 0.219521 -0.012622 0.598432 0.173 Uiso 1 1 calc R U . . .
C15 C 0.2056(7) 0.7206(6) 0.7125(5) 0.0763(16) Uani 1 1 d . . . . .
H15 H 0.220046 0.763950 0.667261 0.092 Uiso 1 1 calc R U . . .
C16 C 0.0136(9) 0.8367(9) 0.7536(8) 0.109(3) Uani 1 1 d . . . . .
H16A H 0.033777 0.862274 0.696224 0.131 Uiso 1 1 calc R U . . .
H16B H -0.077329 0.790570 0.737049 0.131 Uiso 1 1 calc R U . . .
C17 C 0.0184(12) 0.9482(10) 0.8402(10) 0.149(5) Uani 1 1 d . . . . .
H17A H -0.044697 1.000934 0.825970 0.223 Uiso 1 1 calc R U . . .
H17B H 0.107624 0.995470 0.856457 0.223 Uiso 1 1 calc R U . . .
H17C H -0.004398 0.924032 0.896905 0.223 Uiso 1 1 calc R U . . .
C18 C 0.0669(11) 0.6686(10) 0.8248(9) 0.125(3) Uani 1 1 d D . . . .
H18A H -0.028280 0.668253 0.831241 0.150 Uiso 1 1 calc R U . . .
H18B H 0.081918 0.581108 0.790026 0.150 Uiso 1 1 calc R U . . .
C19 C 0.145(2) 0.719(2) 0.9241(11) 0.242(11) Uani 1 1 d D . . . .
H19A H 0.119030 0.666025 0.963244 0.363 Uiso 1 1 calc R U . . .
H19B H 0.238911 0.718113 0.917110 0.363 Uiso 1 1 calc R U . . .
H19C H 0.129086 0.804964 0.958186 0.363 Uiso 1 1 calc R U . . .
C20 C 0.4483(7) 0.3660(6) 0.7908(5) 0.0709(14) Uani 1 1 d . . . . .
H20 H 0.519415 0.331696 0.758478 0.085 Uiso 1 1 calc R U . . .
C21 C 0.3286(14) 0.3926(15) 0.9310(12) 0.229(10) Uani 1 1 d D . . . .
H21A H 0.375627 0.412024 0.998962 0.274 Uiso 1 1 calc R U . . .
H21B H 0.325564 0.473731 0.920026 0.274 Uiso 1 1 calc R U . . .
C22 C 0.1959(13) 0.340(2) 0.9303(17) 0.307(15) Uani 1 1 d D . . . .
H22A H 0.145705 0.322955 0.864604 0.460 Uiso 1 1 calc R U . . .
H22B H 0.155012 0.399987 0.981556 0.460 Uiso 1 1 calc R U . . .
H22C H 0.195926 0.261617 0.944439 0.460 Uiso 1 1 calc R U . . .
C23 C 0.4808(13) 0.2335(10) 0.8947(9) 0.137(4) Uani 1 1 d D . . . .
H23A H 0.572875 0.243986 0.880364 0.165 Uiso 1 1 calc R U . . .
H23B H 0.483598 0.259468 0.968140 0.165 Uiso 1 1 calc R U . . .
C24 C 0.4292(17) 0.1042(12) 0.8526(13) 0.189(7) Uani 1 1 d D . . . .
H24A H 0.439201 0.073294 0.781503 0.283 Uiso 1 1 calc R U . . .
H24B H 0.335406 0.092870 0.860366 0.283 Uiso 1 1 calc R U . . .
H24C H 0.477166 0.057007 0.886908 0.283 Uiso 1 1 calc R U . . .

loop_
_atom_site_aniso_label
_atom_site_aniso_U_11
_atom_site_aniso_U_22
_atom_site_aniso_U_33
_atom_site_aniso_U_23
_atom_site_aniso_U_13
_atom_site_aniso_U_12
Pr1 0.05021(15) 0.03978(15) 0.04492(16) 0.02162(10) 0.01734(9) 0.01495(9)
O1 0.078(2) 0.0452(16) 0.0573(18) 0.0274(14) 0.0208(15) 0.0183(14)
O2 0.0457(15) 0.0502(16) 0.0596(18) 0.0210(14) 0.0103(12) 0.0081(12)
O3 0.110(3) 0.073(2) 0.096(3) 0.057(2) 0.050(3) 0.035(2)
O4 0.081(3) 0.097(3) 0.093(3) 0.055(2) 0.046(2) 0.050(2)
O5 0.116(4) 0.119(4) 0.054(2) 0.027(2) 0.016(2) -0.004(3)
O6 0.146(5) 0.061(2) 0.097(3) 0.027(2) -0.021(3) 0.005(3)
O7 0.171(7) 0.147(6) 0.094(4) -0.007(4) -0.021(4) -0.040(5)
O8 0.094(3) 0.0437(16) 0.0552(18) 0.0244(14) 0.0179(16) 0.0263(16)
O9 0.0507(18) 0.106(3) 0.056(2) 0.0164(19) 0.0140(14) 0.0152(18)
O10 0.093(3) 0.0448(17) 0.076(2) 0.0256(16) -0.019(2) 0.0091(17)
O11 0.090(3) 0.094(3) 0.117(4) 0.068(3) 0.051(3) 0.050(2)
N1 0.100(4) 0.087(4) 0.069(3) 0.009(3) 0.013(3) 0.007(3)
N2 0.093(4) 0.092(4) 0.109(4) 0.052(3) 0.052(3) 0.049(3)
N3 0.099(4) 0.104(4) 0.101(4) 0.074(3) 0.048(3) 0.039(3)
C1 0.056(2) 0.040(2) 0.053(2) 0.0229(17) 0.0123(17) 0.0158(17)
C2 0.062(2) 0.040(2) 0.056(2) 0.0262(17) 0.0111(18) 0.0169(17)
C3 0.070(3) 0.044(2) 0.054(2) 0.0263(18) 0.0054(19) 0.0188(19)
C4 0.067(3) 0.041(2) 0.052(2) 0.0219(17) 0.0055(18) 0.0136(18)
C5 0.072(3) 0.061(3) 0.067(3) 0.028(2) -0.003(2) 0.017(2)
C6 0.080(4) 0.081(3) 0.072(4) 0.028(3) -0.008(3) 0.009(3)
C7 0.094(4) 0.077(3) 0.077(4) 0.022(3) 0.000(3) -0.001(3)
C8 0.042(2) 0.050(2) 0.059(2) 0.0151(19) 0.0111(17) 0.0076(17)
C9 0.043(2) 0.055(2) 0.055(2) 0.0176(19) 0.0092(17) 0.0087(17)
C10 0.053(2) 0.064(3) 0.071(3) 0.033(2) 0.018(2) 0.012(2)
C11 0.053(2) 0.065(3) 0.068(3) 0.032(2) 0.015(2) 0.019(2)
C12 0.101(5) 0.101(5) 0.100(5) 0.060(4) 0.033(4) 0.036(4)
C13 0.103(5) 0.099(5) 0.112(6) 0.062(5) 0.028(4) 0.033(4)
C14 0.141(9) 0.126(7) 0.221(14) 0.105(9) 0.078(9) 0.060(7)
C15 0.084(4) 0.081(4) 0.082(4) 0.038(3) 0.033(3) 0.038(3)
C16 0.095(5) 0.103(5) 0.140(7) 0.043(5) 0.026(5) 0.048(4)
C17 0.150(11) 0.092(6) 0.197(13) 0.028(7) 0.033(10) 0.055(7)
C18 0.140(8) 0.126(7) 0.153(8) 0.077(6) 0.086(7) 0.057(6)
C19 0.33(3) 0.34(3) 0.123(9) 0.126(14) 0.047(11) 0.14(2)
C20 0.078(3) 0.079(4) 0.075(3) 0.045(3) 0.028(3) 0.019(3)
C21 0.294(17) 0.290(18) 0.289(18) 0.244(16) 0.232(16) 0.216(15)
C22 0.226(16) 0.52(4) 0.34(3) 0.27(3) 0.20(2) 0.24(2)
C23 0.188(11) 0.151(8) 0.157(9) 0.123(8) 0.098(8) 0.102(8)
C24 0.221(17) 0.155(9) 0.257(19) 0.120(12) 0.110(14) 0.090(10)

loop_
_atom_type_symbol
_atom_type_description
_atom_type_scat_dispersion_real
_atom_type_scat_dispersion_imag
_atom_type_scat_source
C C 0.0181 0.0091 'International Tables Vol C Tables 4.2.6.8 and 6.1.1.4'
H H 0.0000 0.0000 'International Tables Vol C Tables 4.2.6.8 and 6.1.1.4'
N N 0.0311 0.0180 'International Tables Vol C Tables 4.2.6.8 and 6.1.1.4'
O O 0.0492 0.0322 'International Tables Vol C Tables 4.2.6.8 and 6.1.1.4'
Pr Pr -2.4164 10.2820 'International Tables Vol C Tables 4.2.6.8 and 6.1.1.4'

loop_
_geom_angle_atom_site_label_1
_geom_angle_atom_site_label_2
_geom_angle_atom_site_label_3
_geom_angle
_geom_angle_site_symmetry_1
_geom_angle_site_symmetry_3
_geom_angle_publ_flag
O1 Pr1 O2 71.93(11) . . ?
O1 Pr1 O2 71.78(11) . 2_666 ?
O1 Pr1 O3 143.65(14) . . ?
O1 Pr1 O4 73.49(13) . . ?
O1 Pr1 O5 113.03(18) . . ?
O1 Pr1 O6 68.13(15) . . ?
O1 Pr1 O8 134.02(11) . 2_666 ?
O1 Pr1 O9 107.35(14) . 2_666 ?
O2 Pr1 O2 73.55(11) . 2_666 ?
O2 Pr1 O3 101.92(15) . . ?
O2 Pr1 O5 169.08(15) . . ?
O2 Pr1 O6 139.42(14) . . ?
O2 Pr1 O9 117.42(11) . 2_666 ?
O3 Pr1 O2 142.40(12) . 2_666 ?
O3 Pr1 O5 68.15(19) . . ?
O3 Pr1 O6 114.36(18) . . ?
O3 Pr1 O9 107.04(16) . 2_666 ?
O4 Pr1 O2 89.27(15) . . ?
O4 Pr1 O2 144.56(12) . 2_666 ?
O4 Pr1 O3 70.60(14) . . ?
O4 Pr1 O5 83.2(2) . . ?
O4 Pr1 O6 86.3(2) . . ?
O4 Pr1 O8 129.74(15) . 2_666 ?
O4 Pr1 O9 152.59(17) . 2_666 ?
O5 Pr1 O2 117.00(16) . 2_666 ?
O5 Pr1 O6 48.12(19) . . ?
O6 Pr1 O2 87.29(17) . 2_666 ?
O8 Pr1 O2 69.89(12) 2_666 . ?
O8 Pr1 O2 73.60(11) 2_666 2_666 ?
O8 Pr1 O3 70.00(13) 2_666 . ?
O8 Pr1 O5 109.23(19) 2_666 . ?
O8 Pr1 O6 138.66(18) 2_666 . ?
O8 Pr1 O9 70.10(14) 2_666 2_666 ?
O9 Pr1 O2 50.07(12) 2_666 2_666 ?
O9 Pr1 O5 71.20(17) 2_666 . ?
O9 Pr1 O6 69.55(19) 2_666 . ?
C1 O1 Pr1 136.5(3) . . ?
Pr1 O2 Pr1 106.45(11) . 2_666 ?
C8 O2 Pr1 91.1(3) . 2_666 ?
C8 O2 Pr1 142.6(3) . . ?
C20 O3 Pr1 131.7(4) . . ?
C15 O4 Pr1 141.2(4) . . ?
N1 O5 Pr1 98.8(4) . . ?
N1 O6 Pr1 96.9(4) . . ?
C1 O8 Pr1 137.8(3) . 2_666 ?
C8 O9 Pr1 96.4(3) . 2_666 ?
C4 O10 C5 118.3(4) . . ?
C11 O11 C12 120.1(5) . . ?
O5 N1 Pr1 56.7(3) . . ?
O6 N1 Pr1 59.4(3) . . ?
O6 N1 O5 115.8(6) . . ?
O7 N1 Pr1 172.4(7) . . ?
O7 N1 O5 120.8(8) . . ?
O7 N1 O6 123.4(8) . . ?
C15 N2 C16 123.4(7) . . ?
C15 N2 C18 118.4(6) . . ?
C18 N2 C16 116.3(7) . . ?
C20 N3 C21 117.7(7) . . ?
C20 N3 C23 122.7(6) . . ?
C21 N3 C23 114.9(7) . . ?
O1 C1 C2 116.5(4) . . ?
O8 C1 O1 126.2(4) . . ?
O8 C1 C2 117.2(4) . . ?
C3 C2 C1 116.9(4) . . ?
C3 C2 C4 119.8(4) . . ?
C4 C2 C1 123.3(4) . . ?
C2 C3 H3 119.5 . . ?
C2 C3 C4 121.0(4) . 2_676 ?
C4 C3 H3 119.5 2_676 . ?
O10 C4 C2 117.7(4) . . ?
O10 C4 C3 123.1(4) . 2_676 ?
C2 C4 C3 119.2(4) . 2_676 ?
O10 C5 H5A 110.1 . . ?
O10 C5 H5B 110.1 . . ?
O10 C5 C6 107.8(5) . . ?
H5A C5 H5B 108.5 . . ?
C6 C5 H5A 110.1 . . ?
C6 C5 H5B 110.1 . . ?
C5 C6 H6 116.6 . . ?
C7 C6 C5 126.8(6) . . ?
C7 C6 H6 116.6 . . ?
C6 C7 H7A 120.0 . . ?
C6 C7 H7B 120.0 . . ?
H7A C7 H7B 120.0 . . ?
O2 C8 Pr1 63.3(2) . 2_666 ?
O2 C8 C9 118.5(4) . . ?
O9 C8 Pr1 59.0(2) . 2_666 ?
O9 C8 O2 121.8(4) . . ?
O9 C8 C9 119.6(4) . . ?
C9 C8 Pr1 170.1(3) . 2_666 ?
C10 C9 C8 117.6(4) . . ?
C11 C9 C8 121.8(4) . . ?
C11 C9 C10 120.6(4) . . ?
C9 C10 H10 119.9 . . ?
C9 C10 C11 120.1(5) . 2_566 ?
C11 C10 H10 119.9 2_566 . ?
O11 C11 C9 116.6(4) . . ?
O11 C11 C10 124.0(5) . 2_566 ?
C9 C11 C10 119.3(5) . 2_566 ?
O11 C12 H12A 110.0 . . ?
O11 C12 H12B 110.0 . . ?
O11 C12 C13 108.5(6) . . ?
H12A C12 H12B 108.4 . . ?
C13 C12 H12A 110.0 . . ?
C13 C12 H12B 110.0 . . ?
C12 C13 H13 116.2 . . ?
C14 C13 C12 127.7(10) . . ?
C14 C13 H13 116.2 . . ?
C13 C14 H14A 120.0 . . ?
C13 C14 H14B 120.0 . . ?
H14A C14 H14B 120.0 . . ?
O4 C15 N2 126.0(6) . . ?
O4 C15 H15 117.0 . . ?
N2 C15 H15 117.0 . . ?
N2 C16 H16A 108.8 . . ?
N2 C16 H16B 108.8 . . ?
H16A C16 H16B 107.7 . . ?
C17 C16 N2 113.9(9) . . ?
C17 C16 H16A 108.8 . . ?
C17 C16 H16B 108.8 . . ?
C16 C17 H17A 109.5 . . ?
C16 C17 H17B 109.5 . . ?
C16 C17 H17C 109.5 . . ?
H17A C17 H17B 109.5 . . ?
H17A C17 H17C 109.5 . . ?
H17B C17 H17C 109.5 . . ?
N2 C18 H18A 110.0 . . ?
N2 C18 H18B 110.0 . . ?
H18A C18 H18B 108.4 . . ?
C19 C18 N2 108.6(11) . . ?
C19 C18 H18A 110.0 . . ?
C19 C18 H18B 110.0 . . ?
C18 C19 H19A 109.5 . . ?
C18 C19 H19B 109.5 . . ?
C18 C19 H19C 109.5 . . ?
H19A C19 H19B 109.5 . . ?
H19A C19 H19C 109.5 . . ?
H19B C19 H19C 109.5 . . ?
O3 C20 N3 127.7(6) . . ?
O3 C20 H20 116.2 . . ?
N3 C20 H20 116.2 . . ?
N3 C21 H21A 107.6 . . ?
N3 C21 H21B 107.6 . . ?
H21A C21 H21B 107.0 . . ?
C22 C21 N3 119.1(13) . . ?
C22 C21 H21A 107.6 . . ?
C22 C21 H21B 107.6 . . ?
C21 C22 H22A 109.5 . . ?
C21 C22 H22B 109.5 . . ?
C21 C22 H22C 109.5 . . ?
H22A C22 H22B 109.5 . . ?
H22A C22 H22C 109.5 . . ?
H22B C22 H22C 109.5 . . ?
N3 C23 H23A 108.2 . . ?
N3 C23 H23B 108.2 . . ?
H23A C23 H23B 107.4 . . ?
C24 C23 N3 116.3(12) . . ?
C24 C23 H23A 108.2 . . ?
C24 C23 H23B 108.2 . . ?
C23 C24 H24A 109.5 . . ?
C23 C24 H24B 109.5 . . ?
C23 C24 H24C 109.5 . . ?
H24A C24 H24B 109.5 . . ?
H24A C24 H24C 109.5 . . ?
H24B C24 H24C 109.5 . . ?

loop_
_geom_bond_atom_site_label_1
_geom_bond_atom_site_label_2
_geom_bond_distance
_geom_bond_site_symmetry_2
_geom_bond_publ_flag
Pr1 O1 2.429(3) . ?
Pr1 O2 2.633(3) 2_666 ?
Pr1 O2 2.499(3) . ?
Pr1 O3 2.502(4) . ?
Pr1 O4 2.439(4) . ?
Pr1 O5 2.551(5) . ?
Pr1 O6 2.616(5) . ?
Pr1 O8 2.443(3) 2_666 ?
Pr1 O9 2.540(4) 2_666 ?
O1 C1 1.251(5) . ?
O2 C8 1.271(6) . ?
O3 C20 1.204(7) . ?
O4 C15 1.209(7) . ?
O5 N1 1.265(9) . ?
O6 N1 1.222(9) . ?
O7 N1 1.203(8) . ?
O8 C1 1.239(6) . ?
O9 C8 1.236(6) . ?
O10 C4 1.373(6) . ?
O10 C5 1.402(6) . ?
O11 C11 1.361(7) . ?
O11 C12 1.382(8) . ?
N2 C15 1.304(8) . ?
N2 C16 1.470(9) . ?
N2 C18 1.450(11) . ?
N3 C20 1.317(7) . ?
N3 C21 1.428(13) . ?
N3 C23 1.442(10) . ?
C1 C2 1.511(6) . ?
C2 C3 1.375(7) . ?
C2 C4 1.387(6) . ?
C3 H3 0.9300 . ?
C3 C4 1.399(6) 2_676 ?
C5 H5A 0.9700 . ?
C5 H5B 0.9700 . ?
C5 C6 1.481(8) . ?
C6 H6 0.9300 . ?
C6 C7 1.294(10) . ?
C7 H7A 0.9300 . ?
C7 H7B 0.9300 . ?
C8 C9 1.507(6) . ?
C9 C10 1.388(7) . ?
C9 C11 1.377(7) . ?
C10 H10 0.9300 . ?
C10 C11 1.404(7) 2_566 ?
C12 H12A 0.9700 . ?
C12 H12B 0.9700 . ?
C12 C13 1.501(11) . ?
C13 H13 0.9300 . ?
C13 C14 1.244(13) . ?
C14 H14A 0.9300 . ?
C14 H14B 0.9300 . ?
C15 H15 0.9300 . ?
C16 H16A 0.9700 . ?
C16 H16B 0.9700 . ?
C16 C17 1.413(13) . ?
C17 H17A 0.9600 . ?
C17 H17B 0.9600 . ?
C17 H17C 0.9600 . ?
C18 H18A 0.9700 . ?
C18 H18B 0.9700 . ?
C18 C19 1.437(15) . ?
C19 H19A 0.9600 . ?
C19 H19B 0.9600 . ?
C19 H19C 0.9600 . ?
C20 H20 0.9300 . ?
C21 H21A 0.9700 . ?
C21 H21B 0.9700 . ?
C21 C22 1.3994(11) . ?
C22 H22A 0.9600 . ?
C22 H22B 0.9600 . ?
C22 H22C 0.9600 . ?
C23 H23A 0.9700 . ?
C23 H23B 0.9700 . ?
C23 C24 1.386(9) . ?
C24 H24A 0.9600 . ?
C24 H24B 0.9600 . ?
C24 H24C 0.9600 . ?

loop_
_geom_torsion_atom_site_label_1
_geom_torsion_atom_site_label_2
_geom_torsion_atom_site_label_3
_geom_torsion_atom_site_label_4
_geom_torsion
_geom_torsion_site_symmetry_1
_geom_torsion_site_symmetry_2
_geom_torsion_site_symmetry_3
_geom_torsion_site_symmetry_4
_geom_torsion_publ_flag
Pr1 O1 C1 O8 33.8(8) . . . . ?
Pr1 O1 C1 C2 -143.1(4) . . . . ?
Pr1 O2 C8 Pr1 119.4(5) . . . 2_666 ?
Pr1 O2 C8 O9 127.5(5) . . . . ?
Pr1 O2 C8 O9 8.1(5) 2_666 . . . ?
Pr1 O2 C8 C9 -169.0(4) 2_666 . . . ?
Pr1 O2 C8 C9 -49.6(7) . . . . ?
Pr1 O3 C20 N3 170.1(6) . . . . ?
Pr1 O4 C15 N2 -170.4(6) . . . . ?
Pr1 O5 N1 O6 6.3(8) . . . . ?
Pr1 O5 N1 O7 -171.6(8) . . . . ?
Pr1 O6 N1 O5 -6.1(8) . . . . ?
Pr1 O6 N1 O7 171.7(8) . . . . ?
Pr1 O8 C1 O1 -24.0(8) 2_666 . . . ?
Pr1 O8 C1 C2 152.9(4) 2_666 . . . ?
Pr1 O9 C8 O2 -8.4(5) 2_666 . . . ?
Pr1 O9 C8 C9 168.7(4) 2_666 . . . ?
O1 C1 C2 C3 45.4(6) . . . . ?
O1 C1 C2 C4 -137.4(5) . . . . ?
O2 C8 C9 C10 125.8(5) . . . . ?
O2 C8 C9 C11 -54.7(6) . . . . ?
O8 C1 C2 C3 -131.8(5) . . . . ?
O8 C1 C2 C4 45.4(7) . . . . ?
O9 C8 C9 C10 -51.4(7) . . . . ?
O9 C8 C9 C11 128.2(6) . . . . ?
O10 C5 C6 C7 -1.6(10) . . . . ?
O11 C12 C13 C14 -131.7(12) . . . . ?
C1 C2 C3 C4 176.0(4) . . . 2_676 ?
C1 C2 C4 O10 4.3(7) . . . . ?
C1 C2 C4 C3 -175.9(4) . . . 2_676 ?
C3 C2 C4 O10 -178.6(5) . . . . ?
C3 C2 C4 C3 1.2(8) . . . 2_676 ?
C4 O10 C5 C6 -175.2(5) . . . . ?
C4 C2 C3 C4 -1.3(8) . . . 2_676 ?
C5 O10 C4 C2 162.7(5) . . . . ?
C5 O10 C4 C3 -17.0(8) . . . 2_676 ?
C8 C9 C10 C11 -179.1(5) . . . 2_566 ?
C8 C9 C11 O11 -4.7(8) . . . . ?
C8 C9 C11 C10 179.1(5) . . . 2_566 ?
C10 C9 C11 O11 174.8(5) . . . . ?
C10 C9 C11 C10 -1.4(9) . . . 2_566 ?
C11 O11 C12 C13 -171.8(7) . . . . ?
C11 C9 C10 C11 1.4(9) . . . 2_566 ?
C12 O11 C11 C9 160.4(6) . . . . ?
C12 O11 C11 C10 -23.6(10) . . . 2_566 ?
C15 N2 C16 C17 -117.6(11) . . . . ?
C15 N2 C18 C19 89.7(13) . . . . ?
C16 N2 C15 O4 -174.5(8) . . . . ?
C16 N2 C18 C19 -105.3(12) . . . . ?
C18 N2 C15 O4 -10.6(13) . . . . ?
C18 N2 C16 C17 78.2(12) . . . . ?
C20 N3 C21 C22 115.7(14) . . . . ?
C20 N3 C23 C24 -100.1(13) . . . . ?
C21 N3 C20 O3 -17.5(14) . . . . ?
C21 N3 C23 C24 104.6(13) . . . . ?
C23 N3 C20 O3 -172.1(9) . . . . ?
C23 N3 C21 C22 -87.8(17) . . . . ?
